data_7207850
loop_
_publ_author_name
'Burrows, Andrew D.'
'Mahon, Mary F.'
'Raithby, Paul R.'
'Warren, Anna J.'
'Teat, Simon J.'
'Warren, John E.'

_publ_section_title
;
 The effect of carboxylate and N,N&#x2032;-ditopic ligand lengths on the
 structures of copper and zinc coordination polymers
;
_journal_issue 10
_journal_name_full CrystEngComm
_journal_page_first 3658
_journal_paper_doi 10.1039/c2ce06709a
_journal_volume 14
_journal_year 2012
_chemical_formula_sum 'C65.6 H61.5 Cu2 N2 O10.8'
_chemical_formula_weight 1177.75
_chemical_name_systematic
;
?
;
_space_group_IT_number 2
_symmetry_cell_setting triclinic
_symmetry_space_group_name_Hall '-P 1'
_symmetry_space_group_name_H-M 'P -1'
_atom_sites_solution_hydrogens geom
_atom_sites_solution_primary direct
_atom_sites_solution_secondary difmap
_audit_creation_method SHELXL-97
_cell_angle_alpha 72.751(2)
_cell_angle_beta 87.723(4)
_cell_angle_gamma 71.095(3)
_cell_formula_units_Z 1
_cell_length_a 9.7080(4)
_cell_length_b 14.1110(9)
_cell_length_c 16.5790(10)
_cell_measurement_reflns_used 68637
_cell_measurement_temperature 150(2)
_cell_measurement_theta_max 25.028
_cell_measurement_theta_min 2.910
_cell_volume 2048.0(2)
_computing_cell_refinement 'HKL Scalepack (Otwinowski & Minor 1997)'
_computing_data_collection 'Collect (Bruker AXS BV 1997-2004)'
_computing_data_reduction 'Denzo & Scalepack (Otwinowski, Minor 1997)'
_computing_molecular_graphics 'ORTEX (P.McArdle 1995)'
_computing_publication_material 'SHELXL-97/2 (Sheldrick 1997)'
_computing_structure_refinement 'SHELXL-97/2 (Sheldrick 1997)'
_computing_structure_solution 'SHELXS-97 (Sheldrick 1990)'
_diffrn_ambient_temperature 150(2)
_diffrn_measured_fraction_theta_full 0.984
_diffrn_measured_fraction_theta_max 0.984
_diffrn_measurement_device_type '95mm CCD camera on \k-goniostat'
_diffrn_measurement_method CCD
_diffrn_radiation_monochromator 'horizonally mounted graphite crystal'
_diffrn_radiation_source 'fine-focus sealed tube'
_diffrn_radiation_type MoK\a
_diffrn_radiation_wavelength 0.71073
_diffrn_reflns_av_R_equivalents 0.0758
_diffrn_reflns_av_sigmaI/netI 0.0896
_diffrn_reflns_limit_h_max 11
_diffrn_reflns_limit_h_min -11
_diffrn_reflns_limit_k_max 16
_diffrn_reflns_limit_k_min -16
_diffrn_reflns_limit_l_max 19
_diffrn_reflns_limit_l_min -19
_diffrn_reflns_number 25559
_diffrn_reflns_theta_full 25.15
_diffrn_reflns_theta_max 25.15
_diffrn_reflns_theta_min 3.60
_exptl_absorpt_coefficient_mu 0.564
_exptl_absorpt_correction_T_max 0.922
_exptl_absorpt_correction_T_min 0.801
_exptl_absorpt_correction_type multi-scan
_exptl_absorpt_process_details
;
multi-scan from symmetry-related measurements
Sortav (Blessing 1995)
;
_exptl_crystal_colour aqua
_exptl_crystal_density_diffrn 0.955
_exptl_crystal_density_method 'not measured'
_exptl_crystal_description block
_exptl_crystal_F_000 614
_exptl_crystal_size_max 0.30
_exptl_crystal_size_mid 0.30
_exptl_crystal_size_min 0.15
_platon_squeeze_details
;
;
_refine_diff_density_max 1.900
_refine_diff_density_min -0.514
_refine_diff_density_rms 0.105
_refine_ls_extinction_method none
_refine_ls_goodness_of_fit_ref 1.028
_refine_ls_hydrogen_treatment constr
_refine_ls_matrix_type full
_refine_ls_number_parameters 388
_refine_ls_number_reflns 7222
_refine_ls_number_restraints 1
_refine_ls_restrained_S_all 1.028
_refine_ls_R_factor_all 0.1103
_refine_ls_R_factor_gt 0.0751
_refine_ls_shift/su_max 0.002
_refine_ls_shift/su_mean 0.000
_refine_ls_structure_factor_coef Fsqd
_refine_ls_weighting_details 'calc w=1/[\s^2^(Fo^2^)+(0.1292P)^2^+0.0000P] where P=(Fo^2^+2Fc^2^)/3'
_refine_ls_weighting_scheme calc
_refine_ls_wR_factor_gt 0.1955
_refine_ls_wR_factor_ref 0.2095
_reflns_number_gt 4798
_reflns_number_total 7222
_reflns_threshold_expression >2sigma(I)
_cod_data_source_file c2ce06709a.txt
_cod_data_source_block compound1_h09adb12
_cod_depositor_comments
;
The following automatic conversions were performed:

'_symmetry_cell_setting' value 'Triclinic' changed to 'triclinic'
according to /home/saulius/struct/CIF-dictionaries/cif_core.dic
dictionary named 'cif_core.dic' version 2.4.1 from 2010-06-29.

Automatic conversion script
Id: cif_fix_values 1715 2011-07-08 13:25:40Z adriana 
;
_cod_original_sg_symbol_H-M P-1
_cod_original_formula_sum 'C65.60 H61.50 Cu2 N2 O10.80'
_cod_database_code 7207850

loop_
_symmetry_equiv_pos_as_xyz
'x, y, z'
'-x, -y, -z'

loop_
_atom_site_label
_atom_site_type_symbol
_atom_site_fract_x
_atom_site_fract_y
_atom_site_fract_z
_atom_site_U_iso_or_equiv
_atom_site_adp_type
_atom_site_occupancy
_atom_site_symmetry_multiplicity
_atom_site_calc_flag
_atom_site_refinement_flags
_atom_site_disorder_assembly
_atom_site_disorder_group
Cu1 Cu 0.13284(5) 0.00201(4) 1.00130(3) 0.0299(2) Uani 1 1 d . . .
N1 N 0.3573(3) 0.0005(2) 1.00103(19) 0.0246(7) Uani 1 1 d . . .
O1 O 0.0844(3) 0.0850(2) 0.88179(19) 0.0407(8) Uani 1 1 d . . .
O3 O 0.1787(3) -0.1270(2) 0.9697(2) 0.0411(8) Uani 1 1 d . . .
C16 C 0.0449(5) -0.3135(4) 0.9172(3) 0.0423(12) Uani 1 1 d . . .
H16 H -0.0570 -0.2771 0.9130 0.051 Uiso 1 1 calc R . .
C15 C 0.1410(4) -0.2710(4) 0.9409(3) 0.0380(11) Uani 1 1 d . . .
C23 C 0.2622(5) -0.7279(4) 0.8857(3) 0.0487(13) Uani 1 1 d . . .
H23 H 0.2016 -0.7707 0.8949 0.058 Uiso 1 1 calc R . .
C21 C 0.2980(5) -0.5663(4) 0.8877(3) 0.0391(11) Uani 1 1 d . . .
C20 C 0.2910(5) -0.3243(4) 0.9440(3) 0.0438(12) Uani 1 1 d . . .
H20 H 0.3588 -0.2955 0.9587 0.053 Uiso 1 1 calc R . .
C19 C 0.3406(5) -0.4186(4) 0.9256(3) 0.0435(12) Uani 1 1 d . . .
H19 H 0.4426 -0.4538 0.9279 0.052 Uiso 1 1 calc R . .
C17 C 0.0953(5) -0.4076(4) 0.8996(3) 0.0441(12) Uani 1 1 d . . .
H17 H 0.0272 -0.4356 0.8841 0.053 Uiso 1 1 calc R . .
C18 C 0.2444(5) -0.4634(4) 0.9039(3) 0.0376(11) Uani 1 1 d . . .
C14 C 0.0866(4) -0.1694(3) 0.9616(3) 0.0356(11) Uani 1 1 d . . .
C27 C 0.4540(4) -0.0472(3) 0.9549(3) 0.0340(11) Uani 1 1 d . . .
H27 H 0.4238 -0.0822 0.9216 0.041 Uiso 1 1 calc R . .
C22 C 0.2148(5) -0.6325(4) 0.9011(3) 0.0427(12) Uani 1 1 d . . .
H22 H 0.1208 -0.6108 0.9219 0.051 Uiso 1 1 calc R . .
C26 C 0.4368(5) -0.6021(4) 0.8581(3) 0.0474(13) Uani 1 1 d . . .
H26 H 0.4971 -0.5590 0.8479 0.057 Uiso 1 1 calc R . .
C24 C 0.4006(6) -0.7610(4) 0.8562(3) 0.0537(14) Uani 1 1 d . . .
H24 H 0.4350 -0.8266 0.8448 0.064 Uiso 1 1 calc R . .
C25 C 0.4878(5) -0.6982(4) 0.8435(4) 0.0579(14) Uani 1 1 d . . .
H25 H 0.5831 -0.7214 0.8247 0.069 Uiso 1 1 calc R . .
C1 C -0.0374(5) 0.1068(3) 0.8448(3) 0.0363(11) Uani 1 1 d . . .
O2 O -0.1427(3) 0.0793(2) 0.87912(19) 0.0426(8) Uani 1 1 d . . .
C2 C -0.0644(5) 0.1750(4) 0.7554(3) 0.0378(11) Uani 1 1 d . . .
C7 C 0.0336(5) 0.2253(4) 0.7174(3) 0.0464(13) Uani 1 1 d . . .
H7 H 0.1208 0.2135 0.7484 0.056 Uiso 1 1 calc R . .
C3 C -0.1887(5) 0.1905(4) 0.7069(3) 0.0480(13) Uani 1 1 d . . .
H3 H -0.2565 0.1562 0.7314 0.058 Uiso 1 1 calc R . .
C4 C -0.2147(5) 0.2537(4) 0.6256(3) 0.0531(14) Uani 1 1 d . . .
H4 H -0.3001 0.2620 0.5945 0.064 Uiso 1 1 calc R . .
C6 C 0.0073(5) 0.2919(4) 0.6356(3) 0.0560(14) Uani 1 1 d . . .
H6 H 0.0741 0.3277 0.6124 0.067 Uiso 1 1 calc R . .
C5 C -0.1179(5) 0.3075(4) 0.5859(3) 0.0522(13) Uani 1 1 d . . .
C8 C -0.1489(6) 0.3792(5) 0.4996(3) 0.0623(16) Uani 1 1 d . . .
C13 C -0.0359(7) 0.3918(6) 0.4474(4) 0.086(2) Uani 1 1 d . . .
H13 H 0.0625 0.3537 0.4680 0.103 Uiso 1 1 calc R . .
C9 C -0.2888(7) 0.4363(6) 0.4680(4) 0.088(2) Uani 1 1 d . . .
H9 H -0.3674 0.4279 0.5022 0.106 Uiso 1 1 calc R . .
C12 C -0.0668(9) 0.4602(7) 0.3652(4) 0.104(3) Uani 1 1 d . . .
H12 H 0.0115 0.4665 0.3301 0.125 Uiso 1 1 calc R . .
C10 C -0.3183(9) 0.5073(6) 0.3862(5) 0.107(3) Uani 1 1 d . . .
H10 H -0.4161 0.5484 0.3661 0.128 Uiso 1 1 calc R . .
C11 C -0.2040(9) 0.5173(6) 0.3342(4) 0.104(3) Uani 1 1 d . . .
H11 H -0.2229 0.5636 0.2780 0.125 Uiso 1 1 calc R . .
O4 O -0.0479(3) -0.1323(2) 0.9683(2) 0.0424(8) Uani 1 1 d . . .
C28 C 0.4055(4) 0.0482(3) 1.0468(3) 0.0328(10) Uani 1 1 d . . .
H28 H 0.3406 0.0833 1.0811 0.039 Uiso 1 1 calc R . .
C35 C 0.2280(7) 0.4924(6) 0.1412(5) 0.0611(17) Uani 0.90 1 d P . .
H35 H 0.1838 0.5159 0.0855 0.073 Uiso 0.90 1 calc PR . .
C34 C 0.2048(7) 0.5590(7) 0.1868(6) 0.080(2) Uani 0.90 1 d P . .
H34 H 0.1423 0.6290 0.1624 0.096 Uiso 0.90 1 calc PR . .
C30 C 0.3149(7) 0.3905(7) 0.1742(5) 0.070(2) Uani 0.90 1 d P B .
C33 C 0.2630(9) 0.5335(7) 0.2627(6) 0.081(2) Uani 0.90 1 d P . .
H33 H 0.2420 0.5852 0.2914 0.097 Uiso 0.90 1 calc PR . .
C32 C 0.3497(11) 0.4384(9) 0.3006(5) 0.101(3) Uani 0.90 1 d P . .
H32 H 0.3918 0.4213 0.3560 0.122 Uiso 0.90 1 calc PR . .
C31 C 0.3803(8) 0.3604(7) 0.2573(6) 0.099(3) Uani 0.90 1 d P . .
H31 H 0.4423 0.2906 0.2833 0.119 Uiso 0.90 1 calc PR . .
C29 C 0.3457(12) 0.3115(11) 0.1308(7) 0.134(4) Uani 0.90 1 d PD . .
H29A H 0.3952 0.3355 0.0791 0.161 Uiso 0.45 1 calc PR A 1
H29B H 0.2508 0.3104 0.1119 0.161 Uiso 0.45 1 calc PR A 1
H29C H 0.4494 0.2946 0.1173 0.161 Uiso 0.45 1 calc PR A 2
H29D H 0.2867 0.3435 0.0763 0.161 Uiso 0.45 1 calc PR A 2
O5 O 0.3200(16) 0.2117(9) 0.1731(8) 0.107(4) Uani 0.45 1 d PD B 2
O5A O 0.4338(15) 0.2020(8) 0.1750(8) 0.109(4) Uani 0.45 1 d PD B 1

loop_
_atom_site_aniso_label
_atom_site_aniso_U_11
_atom_site_aniso_U_22
_atom_site_aniso_U_33
_atom_site_aniso_U_23
_atom_site_aniso_U_13
_atom_site_aniso_U_12
Cu1 0.0248(3) 0.0313(4) 0.0317(3) -0.0056(2) 0.0002(2) -0.0101(2)
N1 0.0289(18) 0.0157(17) 0.0227(17) 0.0012(14) -0.0006(14) -0.0046(14)
O1 0.0308(17) 0.046(2) 0.0396(18) 0.0007(16) -0.0066(14) -0.0158(14)
O3 0.0266(15) 0.0403(19) 0.060(2) -0.0193(17) 0.0013(14) -0.0113(14)
C16 0.025(2) 0.038(3) 0.062(3) -0.015(3) -0.001(2) -0.006(2)
C15 0.033(2) 0.040(3) 0.040(3) -0.007(2) -0.0005(19) -0.014(2)
C23 0.057(3) 0.035(3) 0.051(3) -0.002(3) -0.005(2) -0.020(2)
C21 0.035(3) 0.037(3) 0.041(3) -0.009(2) -0.003(2) -0.009(2)
C20 0.029(2) 0.044(3) 0.062(3) -0.020(3) -0.002(2) -0.013(2)
C19 0.027(2) 0.042(3) 0.061(3) -0.018(3) 0.000(2) -0.006(2)
C17 0.029(2) 0.046(3) 0.060(3) -0.019(3) -0.002(2) -0.013(2)
C18 0.036(3) 0.039(3) 0.040(3) -0.014(2) 0.004(2) -0.014(2)
C14 0.028(3) 0.039(3) 0.034(3) -0.004(2) -0.0024(19) -0.010(2)
C27 0.032(2) 0.035(3) 0.037(3) -0.011(2) 0.003(2) -0.014(2)
C22 0.040(3) 0.036(3) 0.052(3) -0.010(2) 0.004(2) -0.015(2)
C26 0.043(3) 0.040(3) 0.058(3) -0.014(3) 0.005(2) -0.012(2)
C24 0.066(4) 0.029(3) 0.058(3) -0.006(3) -0.006(3) -0.010(3)
C25 0.044(3) 0.053(4) 0.070(4) -0.019(3) 0.011(3) -0.007(3)
C1 0.038(3) 0.028(3) 0.044(3) -0.011(2) 0.003(2) -0.011(2)
O2 0.0330(17) 0.050(2) 0.0359(18) 0.0036(16) -0.0020(13) -0.0165(15)
C2 0.038(3) 0.040(3) 0.035(3) -0.008(2) -0.001(2) -0.014(2)
C7 0.039(3) 0.056(3) 0.041(3) -0.003(3) -0.006(2) -0.021(2)
C3 0.043(3) 0.058(4) 0.040(3) -0.003(3) 0.002(2) -0.023(2)
C4 0.049(3) 0.064(4) 0.042(3) 0.003(3) -0.011(2) -0.029(3)
C6 0.054(3) 0.070(4) 0.039(3) 0.003(3) 0.000(2) -0.031(3)
C5 0.055(3) 0.059(4) 0.036(3) -0.002(3) 0.001(2) -0.021(3)
C8 0.071(4) 0.080(4) 0.033(3) 0.005(3) -0.012(3) -0.040(3)
C13 0.081(4) 0.121(6) 0.045(4) 0.013(4) -0.009(3) -0.052(4)
C9 0.074(4) 0.109(6) 0.049(4) 0.015(4) -0.004(3) -0.021(4)
C12 0.099(5) 0.140(7) 0.058(4) 0.033(4) -0.008(4) -0.075(5)
C10 0.099(5) 0.113(7) 0.071(5) 0.034(5) -0.023(4) -0.036(5)
C11 0.122(6) 0.113(7) 0.060(4) 0.034(4) -0.033(4) -0.065(5)
O4 0.0286(17) 0.042(2) 0.061(2) -0.0226(17) 0.0038(14) -0.0105(14)
C28 0.031(2) 0.031(3) 0.035(3) -0.012(2) 0.0043(19) -0.0055(19)
C35 0.052(4) 0.067(5) 0.070(5) -0.016(4) 0.015(3) -0.032(4)
C34 0.051(4) 0.091(6) 0.092(6) -0.012(5) 0.018(4) -0.033(4)
C30 0.061(4) 0.094(6) 0.085(5) -0.056(5) 0.033(4) -0.042(4)
C33 0.087(5) 0.087(7) 0.078(6) -0.034(5) 0.022(5) -0.032(5)
C32 0.129(7) 0.118(8) 0.066(5) -0.029(6) -0.007(5) -0.049(7)
C31 0.080(5) 0.069(6) 0.120(8) -0.003(6) -0.021(5) -0.006(4)
C29 0.109(8) 0.208(13) 0.144(10) -0.091(10) 0.034(7) -0.097(9)
O5 0.121(10) 0.132(12) 0.114(10) -0.069(9) 0.045(8) -0.074(9)
O5A 0.133(11) 0.090(10) 0.120(11) -0.058(9) 0.043(9) -0.038(9)

loop_
_atom_type_symbol
_atom_type_description
_atom_type_scat_dispersion_real
_atom_type_scat_dispersion_imag
_atom_type_scat_source
C C 0.0033 0.0016 'International Tables Vol C Tables 4.2.6.8 and 6.1.1.4'
H H 0.0000 0.0000 'International Tables Vol C Tables 4.2.6.8 and 6.1.1.4'
N N 0.0061 0.0033 'International Tables Vol C Tables 4.2.6.8 and 6.1.1.4'
O O 0.0106 0.0060 'International Tables Vol C Tables 4.2.6.8 and 6.1.1.4'
Cu Cu 0.3201 1.2651 'International Tables Vol C Tables 4.2.6.8 and 6.1.1.4'

loop_
_geom_angle_atom_site_label_1
_geom_angle_atom_site_label_2
_geom_angle_atom_site_label_3
_geom_angle
_geom_angle_site_symmetry_1
_geom_angle_site_symmetry_3
O3 Cu1 O4 169.00(11) . 2_557
O3 Cu1 O2 89.80(14) . 2_557
O4 Cu1 O2 89.69(14) 2_557 2_557
O3 Cu1 O1 89.93(13) . .
O4 Cu1 O1 88.53(13) 2_557 .
O2 Cu1 O1 169.26(11) 2_557 .
O3 Cu1 N1 94.28(12) . .
O4 Cu1 N1 96.70(12) 2_557 .
O2 Cu1 N1 95.73(11) 2_557 .
O1 Cu1 N1 94.99(11) . .
O3 Cu1 Cu1 83.49(8) . 2_557
O4 Cu1 Cu1 85.52(8) 2_557 2_557
O2 Cu1 Cu1 84.74(8) 2_557 2_557
O1 Cu1 Cu1 84.56(8) . 2_557
N1 Cu1 Cu1 177.73(9) . 2_557
C27 N1 C28 116.2(3) . .
C27 N1 Cu1 121.9(3) . .
C28 N1 Cu1 121.9(3) . .
C1 O1 Cu1 123.1(3) . .
C14 O3 Cu1 124.3(3) . .
C17 C16 C15 120.7(4) . .
C17 C16 H16 119.6 . .
C15 C16 H16 119.6 . .
C16 C15 C20 118.6(4) . .
C16 C15 C14 121.0(4) . .
C20 C15 C14 120.4(4) . .
C22 C23 C24 119.0(4) . .
C22 C23 H23 120.5 . .
C24 C23 H23 120.5 . .
C22 C21 C26 116.6(4) . .
C22 C21 C18 122.1(4) . .
C26 C21 C18 121.2(4) . .
C19 C20 C15 120.1(4) . .
C19 C20 H20 119.9 . .
C15 C20 H20 119.9 . .
C20 C19 C18 121.6(4) . .
C20 C19 H19 119.2 . .
C18 C19 H19 119.2 . .
C16 C17 C18 121.7(4) . .
C16 C17 H17 119.1 . .
C18 C17 H17 119.1 . .
C19 C18 C17 117.2(4) . .
C19 C18 C21 121.3(4) . .
C17 C18 C21 121.6(4) . .
O4 C14 O3 125.0(4) . .
O4 C14 C15 117.4(4) . .
O3 C14 C15 117.6(4) . .
N1 C27 C28 122.8(4) . 2_657
N1 C27 H27 118.6 . .
C28 C27 H27 118.6 2_657 .
C23 C22 C21 122.9(4) . .
C23 C22 H22 118.5 . .
C21 C22 H22 118.5 . .
C25 C26 C21 121.5(4) . .
C25 C26 H26 119.2 . .
C21 C26 H26 119.2 . .
C25 C24 C23 119.8(5) . .
C25 C24 H24 120.1 . .
C23 C24 H24 120.1 . .
C26 C25 C24 120.1(5) . .
C26 C25 H25 119.9 . .
C24 C25 H25 119.9 . .
O1 C1 O2 124.8(4) . .
O1 C1 C2 118.3(4) . .
O2 C1 C2 116.8(4) . .
C1 O2 Cu1 122.8(3) . 2_557
C7 C2 C3 117.8(4) . .
C7 C2 C1 121.0(4) . .
C3 C2 C1 121.2(4) . .
C6 C7 C2 121.6(4) . .
C6 C7 H7 119.2 . .
C2 C7 H7 119.2 . .
C4 C3 C2 121.5(4) . .
C4 C3 H3 119.3 . .
C2 C3 H3 119.3 . .
C3 C4 C5 121.8(4) . .
C3 C4 H4 119.1 . .
C5 C4 H4 119.1 . .
C7 C6 C5 120.9(4) . .
C7 C6 H6 119.6 . .
C5 C6 H6 119.6 . .
C6 C5 C4 116.4(4) . .
C6 C5 C8 121.7(4) . .
C4 C5 C8 121.9(4) . .
C9 C8 C13 118.1(5) . .
C9 C8 C5 121.2(5) . .
C13 C8 C5 120.7(5) . .
C8 C13 C12 120.2(6) . .
C8 C13 H13 119.9 . .
C12 C13 H13 119.9 . .
C8 C9 C10 121.2(6) . .
C8 C9 H9 119.4 . .
C10 C9 H9 119.4 . .
C11 C12 C13 121.9(7) . .
C11 C12 H12 119.0 . .
C13 C12 H12 119.0 . .
C11 C10 C9 120.0(7) . .
C11 C10 H10 120.0 . .
C9 C10 H10 120.0 . .
C12 C11 C10 118.6(6) . .
C12 C11 H11 120.7 . .
C10 C11 H11 120.7 . .
C14 O4 Cu1 121.6(3) . 2_557
N1 C28 C27 121.0(4) . 2_657
N1 C28 H28 119.5 . .
C27 C28 H28 119.5 2_657 .
C34 C35 C30 120.2(7) . .
C34 C35 H35 119.9 . .
C30 C35 H35 119.9 . .
C33 C34 C35 123.7(8) . .
C33 C34 H34 118.2 . .
C35 C34 H34 118.2 . .
C35 C30 C31 117.3(7) . .
C35 C30 C29 124.8(9) . .
C31 C30 C29 117.9(9) . .
C34 C33 C32 121.7(9) . .
C34 C33 H33 119.2 . .
C32 C33 H33 119.2 . .
C33 C32 C31 119.0(8) . .
C33 C32 H32 120.5 . .
C31 C32 H32 120.5 . .
C30 C31 C32 118.1(7) . .
C30 C31 H31 120.9 . .
C32 C31 H31 120.9 . .
C30 C29 O5 118.9(9) . .
C30 C29 O5A 119.9(10) . .
O5 C29 O5A 42.6(7) . .
C30 C29 H29A 107.4 . .
O5 C29 H29A 133.1 . .
O5A C29 H29A 107.4 . .
C30 C29 H29B 107.4 . .
O5 C29 H29B 67.5 . .
O5A C29 H29B 107.4 . .
H29A C29 H29B 106.9 . .
C30 C29 H29C 107.6 . .
O5 C29 H29C 107.6 . .
O5A C29 H29C 67.1 . .
H29A C29 H29C 47.0 . .
H29B C29 H29C 141.7 . .
C30 C29 H29D 107.6 . .
O5 C29 H29D 107.6 . .
O5A C29 H29D 131.9 . .
H29A C29 H29D 62.2 . .
H29B C29 H29D 46.6 . .
H29C C29 H29D 107.0 . .

loop_
_geom_bond_atom_site_label_1
_geom_bond_atom_site_label_2
_geom_bond_distance
_geom_bond_site_symmetry_2
Cu1 O3 1.952(3) .
Cu1 O4 1.961(3) 2_557
Cu1 O2 1.962(3) 2_557
Cu1 O1 1.965(3) .
Cu1 N1 2.172(3) .
Cu1 Cu1 2.6005(9) 2_557
N1 C27 1.326(5) .
N1 C28 1.335(5) .
O1 C1 1.256(5) .
O3 C14 1.256(5) .
C16 C17 1.374(6) .
C16 C15 1.385(6) .
C16 H16 0.9500 .
C15 C20 1.401(6) .
C15 C14 1.496(6) .
C23 C22 1.372(6) .
C23 C24 1.393(7) .
C23 H23 0.9500 .
C21 C22 1.388(6) .
C21 C26 1.402(6) .
C21 C18 1.478(6) .
C20 C19 1.381(6) .
C20 H20 0.9500 .
C19 C18 1.395(6) .
C19 H19 0.9500 .
C17 C18 1.398(6) .
C17 H17 0.9500 .
C14 O4 1.254(5) .
C27 C28 1.358(6) 2_657
C27 H27 0.9500 .
C22 H22 0.9500 .
C26 C25 1.375(7) .
C26 H26 0.9500 .
C24 C25 1.381(7) .
C24 H24 0.9500 .
C25 H25 0.9500 .
C1 O2 1.265(5) .
C1 C2 1.488(6) .
O2 Cu1 1.962(3) 2_557
C2 C7 1.389(6) .
C2 C3 1.397(6) .
C7 C6 1.379(6) .
C7 H7 0.9500 .
C3 C4 1.358(6) .
C3 H3 0.9500 .
C4 C5 1.418(7) .
C4 H4 0.9500 .
C6 C5 1.416(7) .
C6 H6 0.9500 .
C5 C8 1.463(7) .
C8 C9 1.365(8) .
C8 C13 1.394(8) .
C13 C12 1.394(8) .
C13 H13 0.9500 .
C9 C10 1.402(9) .
C9 H9 0.9500 .
C12 C11 1.342(10) .
C12 H12 0.9500 .
C10 C11 1.395(10) .
C10 H10 0.9500 .
C11 H11 0.9500 .
O4 Cu1 1.961(3) 2_557
C28 C27 1.358(6) 2_657
C28 H28 0.9500 .
C35 C34 1.333(9) .
C35 C30 1.365(9) .
C35 H35 0.9500 .
C34 C33 1.299(10) .
C34 H34 0.9500 .
C30 C31 1.425(11) .
C30 C29 1.446(12) .
C33 C32 1.310(11) .
C33 H33 0.9500 .
C32 C31 1.434(11) .
C32 H32 0.9500 .
C31 H31 0.9500 .
C29 O5 1.472(13) .
C29 O5A 1.475(13) .
C29 H29A 0.9900 .
C29 H29B 0.9900 .
C29 H29C 0.9900 .
C29 H29D 0.9900 .

loop_
_geom_torsion_atom_site_label_1
_geom_torsion_atom_site_label_2
_geom_torsion_atom_site_label_3
_geom_torsion_atom_site_label_4
_geom_torsion
_geom_torsion_site_symmetry_1
_geom_torsion_site_symmetry_4
O3 Cu1 N1 C27 25.4(3) . .
O4 Cu1 N1 C27 -154.0(3) 2_557 .
O2 Cu1 N1 C27 115.6(3) 2_557 .
O1 Cu1 N1 C27 -64.9(3) . .
Cu1 Cu1 N1 C27 14(2) 2_557 .
O3 Cu1 N1 C28 -155.1(3) . .
O4 Cu1 N1 C28 25.5(3) 2_557 .
O2 Cu1 N1 C28 -64.9(3) 2_557 .
O1 Cu1 N1 C28 114.6(3) . .
Cu1 Cu1 N1 C28 -167(2) 2_557 .
O3 Cu1 O1 C1 82.4(3) . .
O4 Cu1 O1 C1 -86.7(3) 2_557 .
O2 Cu1 O1 C1 -6.2(9) 2_557 .
N1 Cu1 O1 C1 176.7(3) . .
Cu1 Cu1 O1 C1 -1.1(3) 2_557 .
O4 Cu1 O3 C14 -4.8(9) 2_557 .
O2 Cu1 O3 C14 82.5(3) 2_557 .
O1 Cu1 O3 C14 -86.7(3) . .
N1 Cu1 O3 C14 178.3(3) . .
Cu1 Cu1 O3 C14 -2.2(3) 2_557 .
C17 C16 C15 C20 2.1(7) . .
C17 C16 C15 C14 -179.0(4) . .
C16 C15 C20 C19 -1.7(7) . .
C14 C15 C20 C19 179.4(4) . .
C15 C20 C19 C18 -0.1(7) . .
C15 C16 C17 C18 -0.8(8) . .
C20 C19 C18 C17 1.4(7) . .
C20 C19 C18 C21 -177.5(4) . .
C16 C17 C18 C19 -0.9(7) . .
C16 C17 C18 C21 177.9(4) . .
C22 C21 C18 C19 152.2(5) . .
C26 C21 C18 C19 -27.6(7) . .
C22 C21 C18 C17 -26.6(7) . .
C26 C21 C18 C17 153.6(5) . .
Cu1 O3 C14 O4 3.8(6) . .
Cu1 O3 C14 C15 -177.2(3) . .
C16 C15 C14 O4 9.9(6) . .
C20 C15 C14 O4 -171.1(4) . .
C16 C15 C14 O3 -169.1(4) . .
C20 C15 C14 O3 9.8(6) . .
C28 N1 C27 C28 -0.2(7) . 2_657
Cu1 N1 C27 C28 179.3(3) . 2_657
C24 C23 C22 C21 0.8(7) . .
C26 C21 C22 C23 -0.9(7) . .
C18 C21 C22 C23 179.4(4) . .
C22 C21 C26 C25 -0.3(7) . .
C18 C21 C26 C25 179.5(5) . .
C22 C23 C24 C25 0.4(8) . .
C21 C26 C25 C24 1.4(8) . .
C23 C24 C25 C26 -1.5(8) . .
Cu1 O1 C1 O2 0.5(6) . .
Cu1 O1 C1 C2 176.8(3) . .
O1 C1 O2 Cu1 0.8(6) . 2_557
C2 C1 O2 Cu1 -175.5(3) . 2_557
O1 C1 C2 C7 -8.8(6) . .
O2 C1 C2 C7 167.8(4) . .
O1 C1 C2 C3 171.0(4) . .
O2 C1 C2 C3 -12.4(6) . .
C3 C2 C7 C6 2.6(8) . .
C1 C2 C7 C6 -177.5(5) . .
C7 C2 C3 C4 -0.9(8) . .
C1 C2 C3 C4 179.3(5) . .
C2 C3 C4 C5 -0.4(8) . .
C2 C7 C6 C5 -3.1(8) . .
C7 C6 C5 C4 1.7(8) . .
C7 C6 C5 C8 178.9(5) . .
C3 C4 C5 C6 0.0(8) . .
C3 C4 C5 C8 -177.2(5) . .
C6 C5 C8 C9 -145.4(6) . .
C4 C5 C8 C9 31.7(9) . .
C6 C5 C8 C13 34.1(9) . .
C4 C5 C8 C13 -148.9(6) . .
C9 C8 C13 C12 -0.7(10) . .
C5 C8 C13 C12 179.8(6) . .
C13 C8 C9 C10 -1.3(11) . .
C5 C8 C9 C10 178.2(7) . .
C8 C13 C12 C11 1.5(12) . .
C8 C9 C10 C11 2.6(12) . .
C13 C12 C11 C10 -0.2(13) . .
C9 C10 C11 C12 -1.8(13) . .
O3 C14 O4 Cu1 -3.0(6) . 2_557
C15 C14 O4 Cu1 178.0(3) . 2_557
C27 N1 C28 C27 0.2(6) . 2_657
Cu1 N1 C28 C27 -179.3(3) . 2_657
C30 C35 C34 C33 1.2(10) . .
C34 C35 C30 C31 -1.2(9) . .
C34 C35 C30 C29 179.1(6) . .
C35 C34 C33 C32 -0.3(12) . .
C34 C33 C32 C31 -0.5(13) . .
C35 C30 C31 C32 0.4(10) . .
C29 C30 C31 C32 -179.8(7) . .
C33 C32 C31 C30 0.4(12) . .
C35 C30 C29 O5 -126.9(12) . .
C31 C30 C29 O5 53.4(14) . .
C35 C30 C29 O5A -176.1(9) . .
C31 C30 C29 O5A 4.2(13) . .

loop_
_platon_squeeze_void_nr
_platon_squeeze_void_average_x
_platon_squeeze_void_average_y
_platon_squeeze_void_average_z
_platon_squeeze_void_volume
_platon_squeeze_void_count_electrons
_platon_squeeze_void_content
1 -0.053 0.000 0.500 719 136 ' '
